data_1506640
loop_
_publ_author_name
'Nicolas, Yohann'
'Blanchard, Philippe'
'Roncali, Jean'
'Allain, Magali'
'Mercier, Nicolas'
'Deman, Anne-Laure'
'Tardy, Jacques'

_publ_section_title
;
 Synthesis of a thermally stable hybrid acene-thiophene organic
 semiconductor via a soluble precursor.
;
_journal_issue 16
_journal_name_full 'Organic letters'
_journal_page_first 3513
_journal_page_last 3516
_journal_paper_doi 10.1021/ol051224v
_journal_volume 7
_journal_year 2005
_chemical_formula_moiety 'C38 H34 S4 Si2'
_chemical_formula_sum 'C38 H34 S4 Si2'
_chemical_formula_weight 675.07
_chemical_name_systematic
;
 ?
;
_space_group_IT_number 2
_symmetry_cell_setting triclinic
_symmetry_space_group_name_Hall '-P 1'
_symmetry_space_group_name_H-M 'P -1'
_atom_sites_solution_hydrogens geom
_atom_sites_solution_primary direct
_atom_sites_solution_secondary difmap
_audit_creation_date 2005-05-03T15:45:48-00:00
_audit_creation_method 'WinGX routine CIF_UPDATE'
_cell_angle_alpha 88.640(10)
_cell_angle_beta 89.510(10)
_cell_angle_gamma 86.930(10)
_cell_formula_units_Z 2
_cell_length_a 9.8730(10)
_cell_length_b 12.7340(10)
_cell_length_c 13.850(2)
_cell_measurement_reflns_used 8000
_cell_measurement_temperature 293(2)
_cell_measurement_theta_max 25.75
_cell_measurement_theta_min 2.05
_cell_volume 1738.2(3)
_computing_cell_refinement 'SELECT,CELL, STOE IPDS'
_computing_data_collection 'EXPOSE, STOE IPDS'
_computing_data_reduction 'INTEGRATE, STOE IPDS'
_computing_molecular_graphics 'DIAMOND 3.0c (Crystal Impact GbR 2004)'
_computing_publication_material 'WinGX publication routines (Farrugia, 1999)'
_computing_structure_refinement 'SHELXL-97 (Sheldrick, 1997)'
_computing_structure_solution 'Direct methods (Sir92,Altomare et al.,1993)'
_diffrn_ambient_temperature 293(2)
_diffrn_detector_area_resol_mean 6.66
_diffrn_measured_fraction_theta_full 0.901
_diffrn_measured_fraction_theta_max 0.901
_diffrn_measurement_device_type 'STOE IPDS'
_diffrn_measurement_method 'Oscillation Phi Incr 1.7 deg'
_diffrn_radiation_monochromator graphite
_diffrn_radiation_type MoK\a
_diffrn_radiation_wavelength 0.71073
_diffrn_reflns_av_R_equivalents 0.0475
_diffrn_reflns_av_unetI/netI 0.0805
_diffrn_reflns_limit_h_max 12
_diffrn_reflns_limit_h_min -12
_diffrn_reflns_limit_k_max 15
_diffrn_reflns_limit_k_min -15
_diffrn_reflns_limit_l_max 16
_diffrn_reflns_limit_l_min -16
_diffrn_reflns_number 16722
_diffrn_reflns_theta_full 26.09
_diffrn_reflns_theta_max 26.09
_diffrn_reflns_theta_min 2.07
_exptl_absorpt_coefficient_mu 0.369
_exptl_absorpt_correction_T_max 0.9859
_exptl_absorpt_correction_T_min 0.8424
_exptl_absorpt_correction_type gaussian
_exptl_absorpt_process_details
;
 ?
;
_exptl_crystal_colour yellow
_exptl_crystal_density_diffrn 1.29
_exptl_crystal_density_method 'not measured'
_exptl_crystal_description plate
_exptl_crystal_F_000 708
_exptl_crystal_size_max 0.65
_exptl_crystal_size_mid 0.35
_exptl_crystal_size_min 0.04
_refine_diff_density_max 0.192
_refine_diff_density_min -0.212
_refine_diff_density_rms 0.042
_refine_ls_extinction_method none
_refine_ls_goodness_of_fit_ref 0.863
_refine_ls_hydrogen_treatment mixed
_refine_ls_matrix_type full
_refine_ls_number_parameters 433
_refine_ls_number_reflns 6213
_refine_ls_number_restraints 0
_refine_ls_restrained_S_all 0.863
_refine_ls_R_factor_all 0.1073
_refine_ls_R_factor_gt 0.0393
_refine_ls_shift/su_max 0.005
_refine_ls_shift/su_mean 0
_refine_ls_structure_factor_coef Fsqd
_refine_ls_weighting_details 'calc w=1/[\s^2^(Fo^2^)+(0.0358P)^2^+0.0000P] where P=(Fo^2^+2Fc^2^)/3'
_refine_ls_weighting_scheme calc
_refine_ls_wR_factor_gt 0.0731
_refine_ls_wR_factor_ref 0.0911
_reflns_number_gt 3027
_reflns_number_total 6213
_reflns_threshold_expression >2sigma(I)
_cod_data_source_file ol051224vsi20050524_101409.cif
_cod_data_source_block pba441
_cod_database_code 1506640

loop_
_symmetry_equiv_pos_as_xyz
'x, y, z'
'-x, -y, -z'

loop_
_atom_site_label
_atom_site_type_symbol
_atom_site_fract_x
_atom_site_fract_y
_atom_site_fract_z
_atom_site_U_iso_or_equiv
_atom_site_adp_type
_atom_site_occupancy
_atom_site_symmetry_multiplicity
_atom_site_calc_flag
_atom_site_refinement_flags
C01 C 0.0466(3) 0.4958(2) 0.7221(2) 0.0499(8) Uani 1 1 d .
C02 C 0.1234(3) 0.4730(2) 0.8033(2) 0.0502(8) Uani 1 1 d .
C03 C 0.0660(3) 0.3892(2) 0.8572(2) 0.0523(8) Uani 1 1 d .
H03 H 0.1028 0.3634 0.9152 0.063 Uiso 1 1 calc R
C04 C -0.0460(3) 0.3495(2) 0.8185(2) 0.0489(8) Uani 1 1 d .
C05 C -0.1193(3) 0.2611(2) 0.8542(2) 0.0489(8) Uani 1 1 d .
C07 C -0.1763(3) 0.1063(2) 0.9460(2) 0.0515(8) Uani 1 1 d .
C08 C -0.2670(3) 0.1143(2) 0.8680(2) 0.0516(8) Uani 1 1 d .
C09 C -0.3603(3) 0.0401(2) 0.8564(2) 0.0575(9) Uani 1 1 d .
H09 H -0.4188 0.0454 0.8041 0.069 Uiso 1 1 calc R
C10 C -0.3681(3) -0.0441(2) 0.9233(2) 0.0522(8) Uani 1 1 d .
C11 C -0.4632(4) -0.1226(2) 0.9149(3) 0.0683(10) Uani 1 1 d .
H11 H -0.5227 -0.1195 0.8631 0.082 Uiso 1 1 calc R
C12 C -0.4688(4) -0.2018(3) 0.9812(3) 0.0838(12) Uani 1 1 d .
H12 H -0.5321 -0.2527 0.9746 0.101 Uiso 1 1 calc R
C13 C -0.3811(4) -0.2081(3) 1.0591(3) 0.0818(12) Uani 1 1 d .
H13 H -0.386 -0.2631 1.1041 0.098 Uiso 1 1 calc R
C14 C -0.2890(4) -0.1353(2) 1.0703(3) 0.0688(10) Uani 1 1 d .
H14 H -0.2318 -0.1401 1.1234 0.083 Uiso 1 1 calc R
C15 C -0.2783(3) -0.0516(2) 1.0022(2) 0.0514(8) Uani 1 1 d .
C16 C -0.1826(3) 0.0250(2) 1.0126(2) 0.0576(9) Uani 1 1 d .
H16 H -0.1235 0.0207 1.0646 0.069 Uiso 1 1 calc R
C17 C 0.4351(4) 0.4855(3) 0.7960(3) 0.0849(12) Uani 1 1 d .
H17A H 0.4436 0.4117 0.8122 0.127 Uiso 1 1 calc R
H17B H 0.5103 0.5199 0.8221 0.127 Uiso 1 1 calc R
H17C H 0.4344 0.4951 0.7271 0.127 Uiso 1 1 calc R
C18 C 0.2785(4) 0.5234(3) 0.9814(3) 0.0812(11) Uani 1 1 d .
H18A H 0.2878 0.4495 0.9969 0.122 Uiso 1 1 calc R
H18B H 0.1959 0.5526 1.0093 0.122 Uiso 1 1 calc R
H18C H 0.3542 0.5578 1.0069 0.122 Uiso 1 1 calc R
C19 C 0.2572(4) 0.6863(2) 0.8164(3) 0.0875(13) Uani 1 1 d .
H19A H 0.2557 0.6958 0.7474 0.131 Uiso 1 1 calc R
H19B H 0.3329 0.7206 0.842 0.131 Uiso 1 1 calc R
H19C H 0.1745 0.7162 0.8435 0.131 Uiso 1 1 calc R
C20 C 0.0719(3) 0.5764(2) 0.6467(2) 0.0498(8) Uani 1 1 d .
C21 C -0.0030(3) 0.6682(2) 0.6231(2) 0.0513(8) Uani 1 1 d .
C22 C 0.0725(3) 0.7280(2) 0.5544(2) 0.0549(9) Uani 1 1 d .
H22 H 0.0392 0.7926 0.5294 0.066 Uiso 1 1 calc R
C23 C 0.1953(3) 0.6848(2) 0.5282(2) 0.0517(8) Uani 1 1 d .
C24 C 0.3033(4) 0.7322(3) 0.4738(2) 0.0541(8) Uani 1 1 d .
C26 C 0.4523(3) 0.8604(3) 0.4086(2) 0.0590(9) Uani 1 1 d .
C27 C 0.5155(4) 0.9507(3) 0.3817(2) 0.0616(9) Uani 1 1 d .
H27 H 0.4678 1.0155 0.3849 0.074 Uiso 1 1 calc R
C28 C 0.6500(3) 0.9462(2) 0.3496(2) 0.0528(8) Uani 1 1 d .
C29 C 0.7178(4) 1.0372(2) 0.3205(2) 0.0677(10) Uani 1 1 d .
H29 H 0.6704 1.1023 0.3201 0.081 Uiso 1 1 calc R
C30 C 0.8492(4) 1.0316(3) 0.2935(3) 0.0770(11) Uani 1 1 d .
H30 H 0.8911 1.0924 0.2743 0.092 Uiso 1 1 calc R
C31 C 0.9228(4) 0.9353(3) 0.2942(3) 0.0802(11) Uani 1 1 d .
H31 H 1.014 0.9323 0.2765 0.096 Uiso 1 1 calc R
C32 C 0.8621(4) 0.8460(3) 0.3205(3) 0.0724(10) Uani 1 1 d .
H32 H 0.9128 0.7823 0.3211 0.087 Uiso 1 1 calc R
C33 C 0.7230(3) 0.8473(2) 0.3472(2) 0.0549(8) Uani 1 1 d .
C34 C 0.6567(4) 0.7558(2) 0.3729(3) 0.0685(10) Uani 1 1 d .
H34 H 0.7032 0.6905 0.3693 0.082 Uiso 1 1 calc R
C35 C 0.5242(4) 0.7618(3) 0.4034(2) 0.0633(9) Uani 1 1 d .
C36 C -0.1990(4) 0.8567(3) 0.6414(3) 0.0972(14) Uani 1 1 d .
H36A H -0.207 0.8606 0.5723 0.146 Uiso 1 1 calc R
H36B H -0.1254 0.8975 0.6609 0.146 Uiso 1 1 calc R
H36C H -0.2819 0.8841 0.6704 0.146 Uiso 1 1 calc R
C37 C -0.3100(4) 0.6430(3) 0.6397(4) 0.1033(15) Uani 1 1 d .
H37A H -0.316 0.649 0.5706 0.155 Uiso 1 1 calc R
H37B H -0.3927 0.6713 0.6682 0.155 Uiso 1 1 calc R
H37C H -0.2959 0.5703 0.6587 0.155 Uiso 1 1 calc R
C38 C -0.1502(5) 0.7080(4) 0.8141(3) 0.1182(17) Uani 1 1 d .
H38A H -0.2337 0.7331 0.8436 0.177 Uiso 1 1 calc R
H38B H -0.078 0.7499 0.8341 0.177 Uiso 1 1 calc R
H38C H -0.1306 0.636 0.8337 0.177 Uiso 1 1 calc R
C39 C -0.2308(15) 0.2093(11) 0.8139(9) 0.042(3) Uani 0.5 1 d P
H39 H -0.276 0.2337 0.7585 0.051 Uiso 0.5 1 calc PR
C40 C -0.0991(14) 0.1935(12) 0.9248(10) 0.098(5) Uani 0.5 1 d P
H40 H -0.0265 0.2038 0.9653 0.118 Uiso 0.5 1 calc PR
C41 C 0.4249(12) 0.6949(7) 0.4446(8) 0.066(3) Uani 0.5 1 d P
H41 H 0.4465 0.6231 0.4512 0.08 Uiso 0.5 1 calc PR
C42 C 0.3317(10) 0.8277(7) 0.4544(7) 0.063(3) Uani 0.5 1 d P
H42 H 0.2676 0.8802 0.4719 0.076 Uiso 0.5 1 calc PR
Si01 Si 0.27388(10) 0.54324(7) 0.84780(7) 0.0603(3) Uani 1 1 d .
Si02 Si -0.16605(10) 0.71735(7) 0.68125(8) 0.0657(3) Uani 1 1 d .
S01 S -0.08756(9) 0.41551(6) 0.71279(6) 0.0571(2) Uani 1 1 d .
S02 S 0.22263(9) 0.56441(6) 0.58448(6) 0.0615(3) Uani 1 1 d .
S03 S -0.2593(5) 0.2231(4) 0.7877(3) 0.0524(7) Uani 0.5 1 d P
S04 S 0.4416(4) 0.64503(16) 0.4358(3) 0.0652(7) Uani 0.5 1 d P
S05 S -0.0579(3) 0.2005(2) 0.9588(2) 0.0671(7) Uani 0.5 1 d P
S06 S 0.2836(3) 0.87164(18) 0.4486(2) 0.0625(6) Uani 0.5 1 d P

loop_
_atom_site_aniso_label
_atom_site_aniso_U_11
_atom_site_aniso_U_22
_atom_site_aniso_U_33
_atom_site_aniso_U_23
_atom_site_aniso_U_13
_atom_site_aniso_U_12
C01 0.054(2) 0.0413(15) 0.0536(19) 0.0037(14) 0.0059(17) -0.0032(13)
C02 0.054(2) 0.0440(15) 0.0518(19) 0.0063(14) 0.0050(17) -0.0030(14)
C03 0.059(2) 0.0495(16) 0.0486(19) 0.0114(14) 0.0002(17) -0.0057(15)
C04 0.0485(19) 0.0429(15) 0.0556(19) 0.0015(13) 0.0035(17) -0.0061(13)
C05 0.051(2) 0.0459(16) 0.0492(19) 0.0046(15) 0.0059(17) -0.0032(14)
C07 0.0461(19) 0.0462(16) 0.063(2) -0.0001(15) 0.0084(18) -0.0103(13)
C08 0.054(2) 0.0495(16) 0.0512(19) 0.0042(14) 0.0044(18) -0.0043(15)
C09 0.062(2) 0.0579(18) 0.053(2) -0.0001(15) -0.0067(18) -0.0040(16)
C10 0.050(2) 0.0470(16) 0.060(2) -0.0031(14) 0.0026(18) -0.0101(14)
C11 0.059(2) 0.062(2) 0.086(3) -0.0110(19) -0.003(2) -0.0143(17)
C12 0.075(3) 0.057(2) 0.121(4) -0.007(2) 0.020(3) -0.0254(19)
C13 0.082(3) 0.059(2) 0.104(3) 0.024(2) 0.018(3) -0.012(2)
C14 0.065(2) 0.063(2) 0.078(2) 0.0218(18) 0.004(2) -0.0082(17)
C15 0.048(2) 0.0495(16) 0.057(2) 0.0068(14) 0.0015(17) -0.0087(14)
C16 0.050(2) 0.0644(19) 0.058(2) 0.0086(16) -0.0067(18) -0.0074(15)
C17 0.067(3) 0.091(3) 0.096(3) 0.024(2) -0.001(2) -0.011(2)
C18 0.088(3) 0.078(2) 0.079(3) -0.001(2) -0.013(2) -0.019(2)
C19 0.101(3) 0.063(2) 0.100(3) 0.006(2) -0.023(3) -0.024(2)
C20 0.058(2) 0.0472(16) 0.0445(18) 0.0034(13) 0.0023(17) -0.0043(14)
C21 0.051(2) 0.0524(17) 0.0505(19) 0.0047(14) 0.0007(17) -0.0047(14)
C22 0.058(2) 0.0515(17) 0.054(2) 0.0153(15) -0.0009(18) -0.0017(15)
C23 0.053(2) 0.0577(18) 0.0440(18) 0.0017(14) 0.0059(17) -0.0018(15)
C24 0.054(2) 0.060(2) 0.0484(19) 0.0039(15) 0.0044(19) -0.0038(17)
C26 0.049(2) 0.086(2) 0.0433(19) -0.0039(17) 0.0065(18) -0.0126(18)
C27 0.060(2) 0.066(2) 0.058(2) -0.0040(16) 0.0007(19) 0.0056(17)
C28 0.056(2) 0.0580(18) 0.0442(18) 0.0032(14) 0.0014(17) -0.0017(15)
C29 0.075(3) 0.058(2) 0.070(2) 0.0089(17) 0.000(2) -0.0073(17)
C30 0.078(3) 0.075(2) 0.081(3) 0.003(2) 0.007(2) -0.027(2)
C31 0.064(3) 0.095(3) 0.083(3) -0.010(2) 0.018(2) -0.018(2)
C32 0.065(3) 0.072(2) 0.079(3) -0.0068(19) 0.006(2) 0.0055(19)
C33 0.053(2) 0.0603(19) 0.0514(19) -0.0012(15) 0.0042(18) -0.0005(15)
C34 0.074(3) 0.0533(19) 0.078(3) 0.0058(17) 0.005(2) -0.0004(17)
C35 0.073(3) 0.062(2) 0.054(2) 0.0078(16) 0.003(2) -0.0104(18)
C36 0.070(3) 0.080(3) 0.139(4) 0.006(2) 0.003(3) 0.010(2)
C37 0.065(3) 0.108(3) 0.136(4) 0.028(3) -0.005(3) -0.014(2)
C38 0.114(4) 0.154(4) 0.081(3) -0.006(3) 0.013(3) 0.049(3)
C39 0.063(8) 0.034(4) 0.029(6) 0.020(4) -0.002(5) -0.004(4)
C40 0.077(9) 0.102(8) 0.119(12) -0.029(8) -0.024(7) -0.027(6)
C41 0.075(7) 0.058(6) 0.066(6) 0.013(6) 0.005(5) -0.011(7)
C42 0.063(7) 0.066(7) 0.059(5) -0.005(5) 0.003(5) 0.014(5)
Si01 0.0602(6) 0.0526(5) 0.0688(6) 0.0100(4) -0.0036(5) -0.0140(4)
Si02 0.0520(6) 0.0687(6) 0.0750(7) 0.0119(5) 0.0052(6) 0.0036(4)
S01 0.0616(6) 0.0523(4) 0.0577(5) 0.0085(4) -0.0034(5) -0.0101(4)
S02 0.0676(6) 0.0506(4) 0.0647(6) 0.0096(4) 0.0158(5) 0.0046(4)
S03 0.0588(16) 0.0513(15) 0.0473(18) 0.0191(11) -0.0138(12) -0.0129(11)
S04 0.0674(15) 0.0459(12) 0.0821(15) 0.0013(13) 0.0216(12) -0.0056(13)
S05 0.0709(19) 0.0588(12) 0.0724(17) 0.0136(12) 0.0032(14) -0.0184(11)
S06 0.0601(17) 0.0594(13) 0.0672(13) 0.0107(11) 0.0130(13) -0.0032(10)

loop_
_atom_type_symbol
_atom_type_description
_atom_type_scat_dispersion_real
_atom_type_scat_dispersion_imag
_atom_type_scat_source
C C 0.0033 0.0016 'International Tables Vol C Tables 4.2.6.8 and 6.1.1.4'
H H 0 0 'International Tables Vol C Tables 4.2.6.8 and 6.1.1.4'
Si Si 0.0817 0.0704 'International Tables Vol C Tables 4.2.6.8 and 6.1.1.4'
S S 0.1246 0.1234 'International Tables Vol C Tables 4.2.6.8 and 6.1.1.4'

loop_
_geom_angle_atom_site_label_1
_geom_angle_atom_site_label_2
_geom_angle_atom_site_label_3
_geom_angle
C02 C01 C20 126.7(3)
C02 C01 S01 112.56(19)
C20 C01 S01 120.7(2)
C01 C02 C03 109.3(3)
C01 C02 Si01 128.1(2)
C03 C02 Si01 122.4(2)
C04 C03 C02 115.8(3)
C03 C04 C05 127.5(3)
C03 C04 S01 110.0(2)
C05 C04 S01 122.4(2)
C40 C05 C39 95.1(7)
C40 C05 C04 133.4(6)
C39 C05 C04 131.0(5)
C40 C05 S05 18.1(5)
C39 C05 S05 113.0(4)
C04 C05 S05 115.8(2)
C40 C05 S03 108.0(5)
C39 C05 S03 13.0(4)
C04 C05 S03 118.4(2)
S05 C05 S03 125.8(2)
C16 C07 C40 139.9(6)
C16 C07 C08 120.2(3)
C40 C07 C08 99.8(5)
C16 C07 S05 120.0(3)
C40 C07 S05 20.1(5)
C08 C07 S05 119.7(2)
C09 C08 C07 120.5(2)
C09 C08 C39 134.8(5)
C07 C08 C39 104.8(5)
C09 C08 S03 121.1(3)
C07 C08 S03 118.4(3)
C39 C08 S03 13.8(6)
C08 C09 C10 120.3(3)
C09 C10 C15 119.3(3)
C09 C10 C11 122.5(3)
C15 C10 C11 118.1(3)
C12 C11 C10 120.9(3)
C11 C12 C13 120.6(3)
C14 C13 C12 120.7(3)
C13 C14 C15 120.8(3)
C16 C15 C10 119.5(2)
C16 C15 C14 121.6(3)
C10 C15 C14 118.9(3)
C07 C16 C15 120.1(3)
C21 C20 C01 129.5(3)
C21 C20 S02 112.8(2)
C01 C20 S02 117.4(2)
C20 C21 C22 108.7(3)
C20 C21 Si02 126.7(2)
C22 C21 Si02 124.2(2)
C23 C22 C21 116.1(3)
C22 C23 C24 129.1(3)
C22 C23 S02 109.9(2)
C24 C23 S02 120.4(2)
C42 C24 C41 92.5(6)
C42 C24 C23 133.5(5)
C41 C24 C23 132.5(5)
C42 C24 S04 109.4(5)
C41 C24 S04 17.5(4)
C23 C24 S04 116.5(2)
C42 C24 S06 18.8(4)
C41 C24 S06 110.3(5)
C23 C24 S06 116.9(3)
S04 C24 S06 126.6(2)
C27 C26 C35 119.7(3)
C27 C26 C42 140.7(5)
C35 C26 C42 99.1(4)
C27 C26 S06 118.7(3)
C35 C26 S06 121.6(3)
C42 C26 S06 23.3(3)
C26 C27 C28 121.0(3)
C27 C28 C29 122.5(3)
C27 C28 C33 119.1(3)
C29 C28 C33 118.4(3)
C30 C29 C28 121.5(3)
C29 C30 C31 120.4(3)
C32 C31 C30 120.2(4)
C31 C32 C33 121.6(3)
C34 C33 C28 119.3(3)
C34 C33 C32 122.8(3)
C28 C33 C32 117.8(3)
C35 C34 C33 120.6(3)
C34 C35 C26 120.2(3)
C34 C35 C41 139.4(5)
C26 C35 C41 100.0(5)
C34 C35 S04 120.1(3)
C26 C35 S04 119.7(3)
C41 C35 S04 20.4(4)
C05 C39 C08 114.0(6)
C05 C40 C07 126.2(8)
C24 C41 C35 122.3(7)
C24 C42 C26 125.8(7)
C19 Si01 C17 109.47(18)
C19 Si01 C18 110.02(18)
C17 Si01 C18 108.41(18)
C19 Si01 C02 111.09(15)
C17 Si01 C02 110.90(17)
C18 Si01 C02 106.89(15)
C38 Si02 C37 111.1(2)
C38 Si02 C36 110.2(2)
C37 Si02 C36 107.25(18)
C38 Si02 C21 109.72(17)
C37 Si02 C21 110.85(19)
C36 Si02 C21 107.64(17)
C04 S01 C01 92.24(14)
C23 S02 C20 92.44(14)
C08 S03 C05 87.43(18)
C35 S04 C24 85.43(19)
C05 S05 C07 88.4(2)
C26 S06 C24 85.43(19)

loop_
_geom_bond_atom_site_label_1
_geom_bond_atom_site_label_2
_geom_bond_distance
C01 C02 1.379(4)
C01 C20 1.475(4)
C01 S01 1.724(3)
C02 C03 1.427(4)
C02 Si01 1.890(3)
C03 C04 1.360(4)
C04 C05 1.446(4)
C04 S01 1.712(3)
C05 C40 1.298(14)
C05 C39 1.437(15)
C05 S05 1.725(4)
C05 S03 1.763(5)
C07 C16 1.374(4)
C07 C40 1.404(14)
C07 C08 1.407(4)
C07 S05 1.732(4)
C08 C09 1.367(4)
C08 C39 1.466(13)
C08 S03 1.761(4)
C09 C10 1.405(4)
C10 C15 1.412(4)
C10 C11 1.415(4)
C11 C12 1.352(5)
C12 C13 1.388(5)
C13 C14 1.344(5)
C14 C15 1.414(4)
C15 C16 1.404(4)
C17 Si01 1.862(4)
C18 Si01 1.862(4)
C19 Si01 1.862(3)
C20 C21 1.384(4)
C20 S02 1.715(3)
C21 C22 1.433(4)
C21 Si02 1.877(3)
C22 C23 1.354(4)
C23 C24 1.450(4)
C23 S02 1.713(3)
C24 C42 1.285(9)
C24 C41 1.330(12)
C24 S04 1.795(4)
C24 S06 1.803(3)
C26 C27 1.379(4)
C26 C35 1.413(5)
C26 C42 1.422(10)
C26 S06 1.751(4)
C27 C28 1.395(5)
C28 C29 1.418(4)
C28 C33 1.418(4)
C29 C30 1.346(5)
C30 C31 1.390(5)
C31 C32 1.355(5)
C32 C33 1.418(5)
C33 C34 1.404(4)
C34 C35 1.370(5)
C35 C41 1.438(11)
C35 S04 1.780(4)
C36 Si02 1.859(3)
C37 Si02 1.852(4)
C38 Si02 1.849(4)
